data_1518476
loop_
_publ_author_name
'Commarieu, Basile'
'Claverie, Jerome P.'

_publ_section_title
;
 Bypassing the lack of reactivity of endo-substituted norbornenes with the
 catalytic rectification--insertion mechanism
;
_journal_issue 4
_journal_name_full 'Chem. Sci.'
_journal_page_first 2172
_journal_paper_doi 10.1039/C4SC03575E
_journal_volume 6
_journal_year 2015
_chemical_formula_sum 'C14 H23 F6 O6 Pd Sb'
_chemical_formula_weight 629.47
_chemical_name_systematic
; 
 ? 
;
_space_group_crystal_system triclinic
_space_group_IT_number 2
_space_group_name_Hall '-P 1'
_space_group_name_H-M_alt 'P -1'
_symmetry_space_group_name_Hall '-P 1'
_symmetry_space_group_name_H-M 'P -1'
_atom_sites_solution_hydrogens mixed
_audit_creation_method SHELXL-2013
_audit_update_record
;
2014-11-17 deposited with the CCDC.
2014-12-24 downloaded from the CCDC.
;
_cell_angle_alpha 115.767(3)
_cell_angle_beta 97.422(3)
_cell_angle_gamma 91.945(3)
_cell_formula_units_Z 2
_cell_length_a 9.539(2)
_cell_length_b 10.408(2)
_cell_length_c 11.253(3)
_cell_measurement_reflns_used 1059
_cell_measurement_temperature 200(2)
_cell_measurement_theta_max 19.99
_cell_measurement_theta_min 2.18
_cell_volume 992.6(4)
_computing_cell_refinement 'Bruker SAINT'
_computing_data_collection 'Bruker APEX2'
_computing_data_reduction 'Bruker SAINT'
_computing_molecular_graphics 'Bruker SHELXTL'
_computing_publication_material 'Bruker SHELXTL'
_computing_structure_refinement 'SHELXL-2013 (Sheldrick, 2013)'
_computing_structure_solution 'SHELXS-97 (Sheldrick, 2008)'
_diffrn_ambient_temperature 200(2)
_diffrn_detector_area_resol_mean 8.33
_diffrn_measured_fraction_theta_full 0.994
_diffrn_measured_fraction_theta_max 0.992
_diffrn_measurement_device_type 'Bruker APEX-II CCD'
_diffrn_measurement_method '\f and \w scans'
_diffrn_radiation_type MoK\a
_diffrn_radiation_wavelength 0.71073
_diffrn_reflns_av_R_equivalents 0.0636
_diffrn_reflns_av_unetI/netI 0.0959
_diffrn_reflns_Laue_measured_fraction_full 0.994
_diffrn_reflns_Laue_measured_fraction_max 0.992
_diffrn_reflns_limit_h_max 12
_diffrn_reflns_limit_h_min -12
_diffrn_reflns_limit_k_max 13
_diffrn_reflns_limit_k_min -13
_diffrn_reflns_limit_l_max 14
_diffrn_reflns_limit_l_min -14
_diffrn_reflns_number 10777
_diffrn_reflns_point_group_measured_fraction_full 0.994
_diffrn_reflns_point_group_measured_fraction_max 0.992
_diffrn_reflns_theta_full 25.000
_diffrn_reflns_theta_max 27.366
_diffrn_reflns_theta_min 2.916
_exptl_absorpt_coefficient_mu 2.349
_exptl_absorpt_correction_T_max 0.7456
_exptl_absorpt_correction_T_min 0.6614
_exptl_absorpt_correction_type multi-scan
_exptl_absorpt_process_details 'APEX2 (Bruker, 2007)'
_exptl_crystal_colour colourless
_exptl_crystal_density_diffrn 2.106
_exptl_crystal_description needle
_exptl_crystal_F_000 612
_exptl_crystal_size_max 0.215
_exptl_crystal_size_mid 0.047
_exptl_crystal_size_min 0.039
_refine_diff_density_max 1.095
_refine_diff_density_min -0.999
_refine_diff_density_rms 0.165
_refine_ls_extinction_method none
_refine_ls_goodness_of_fit_ref 1.030
_refine_ls_hydrogen_treatment mixed
_refine_ls_matrix_type full
_refine_ls_number_parameters 267
_refine_ls_number_reflns 4461
_refine_ls_number_restraints 0
_refine_ls_restrained_S_all 1.030
_refine_ls_R_factor_all 0.0934
_refine_ls_R_factor_gt 0.0530
_refine_ls_shift/su_max 0.001
_refine_ls_shift/su_mean 0.000
_refine_ls_structure_factor_coef Fsqd
_refine_ls_weighting_details
; 
 w=1/[\s^2^(Fo^2^)+(0.0146P)^2^] 
 where P=(Fo^2^+2Fc^2^)/3 
;
_refine_ls_weighting_scheme calc
_refine_ls_wR_factor_gt 0.0716
_refine_ls_wR_factor_ref 0.0799
_reflns_Friedel_coverage 0.000
_reflns_number_gt 2891
_reflns_number_total 4461
_reflns_threshold_expression 'I > 2\s(I)'
_cod_data_source_file c4sc03575e2.cif
_cod_data_source_block clav003
_cod_depositor_comments 'Adding full bibliography for 1518476--1518480.cif.'
_cod_database_code 1518476
_shelx_space_group_comment
; 
The symmetry employed for this shelxl refinement is uniquely defined 
by the following loop, which should always be used as a source of 
symmetry information in preference to the above space-group names. 
They are only intended as comments. 
;
_shelx_estimated_absorpt_t_min 0.632
_shelx_estimated_absorpt_t_max 0.914
_shelxl_version_number 2013-2

loop_
_space_group_symop_operation_xyz
'x, y, z'
'-x, -y, -z'

loop_
_atom_site_label
_atom_site_type_symbol
_atom_site_fract_x
_atom_site_fract_y
_atom_site_fract_z
_atom_site_U_iso_or_equiv
_atom_site_adp_type
_atom_site_occupancy
_atom_site_site_symmetry_order
_atom_site_calc_flag
_atom_site_refinement_flags_posn
_atom_site_refinement_flags_adp
Pd Pd 0.16107(5) 1.24690(5) 0.31013(5) 0.02456(14) Uani 1 1 d . .
Sb Sb 0.30023(5) 0.86185(5) 0.75494(5) 0.03088(14) Uani 1 1 d . .
F1 F 0.4667(4) 0.8614(4) 0.8613(4) 0.0491(11) Uani 1 1 d . .
F2 F 0.2183(5) 0.9619(5) 0.9062(4) 0.0657(14) Uani 1 1 d . .
F3 F 0.3674(5) 1.0323(4) 0.7559(5) 0.0644(14) Uani 1 1 d . .
F4 F 0.3777(4) 0.7580(4) 0.6033(4) 0.0535(12) Uani 1 1 d . .
F5 F 0.2321(4) 0.6901(4) 0.7542(4) 0.0499(11) Uani 1 1 d . .
F6 F 0.1294(4) 0.8556(5) 0.6490(4) 0.0599(13) Uani 1 1 d . .
O1 O 0.2054(5) 0.5806(5) 0.2342(5) 0.0395(12) Uani 1 1 d . .
O2 O 0.4427(5) 0.5990(4) 0.2523(4) 0.0352(12) Uani 1 1 d . .
O3 O 0.0841(5) 0.6593(4) -0.0330(4) 0.0359(12) Uani 1 1 d . .
O4 O 0.2960(5) 0.5799(4) -0.0117(4) 0.0331(11) Uani 1 1 d . .
C1 C 0.3018(9) 1.3639(7) 0.4909(7) 0.037(2) Uani 1 1 d . .
H1A H 0.296(7) 1.454(7) 0.509(6) 0.045 Uiso 1 1 d . U
H1B H 0.388(7) 1.329(7) 0.479(6) 0.045 Uiso 1 1 d . U
C2 C 0.1951(8) 1.2949(7) 0.5147(6) 0.0368(18) Uani 1 1 d . .
H2A H 0.1272 1.3571 0.5692 0.044 Uiso 1 1 calc R U
C3 C 0.2122(8) 1.1562(7) 0.5249(6) 0.043(2) Uani 1 1 d . .
H3A H 0.1171 1.1087 0.5163 0.051 Uiso 1 1 calc R U
H3B H 0.2651 1.1776 0.6142 0.051 Uiso 1 1 calc R U
C4 C 0.2905(7) 1.0548(6) 0.4183(6) 0.0269(15) Uani 1 1 d . .
H4 H 0.3950 1.0702 0.4520 0.032 Uiso 1 1 calc R U
C5 C 0.2356(7) 0.8976(6) 0.3689(6) 0.0303(16) Uani 1 1 d . .
H5 H 0.2230 0.8695 0.4416 0.036 Uiso 1 1 calc R U
C6 C 0.3306(7) 0.8037(6) 0.2695(6) 0.0259(15) Uani 1 1 d . .
H6 H 0.4318 0.8459 0.3032 0.031 Uiso 1 1 calc R U
C7 C 0.3187(7) 0.6516(7) 0.2524(6) 0.0284(16) Uani 1 1 d . .
C8 C 0.4413(8) 0.4502(7) 0.2228(7) 0.048(2) Uani 1 1 d . .
H8A H 0.4083 0.4355 0.2954 0.071 Uiso 1 1 calc R U
H8B H 0.5375 0.4210 0.2142 0.071 Uiso 1 1 calc R U
H8C H 0.3772 0.3925 0.1388 0.071 Uiso 1 1 calc R U
C9 C 0.2357(9) 0.4385(6) -0.1138(7) 0.050(2) Uani 1 1 d . .
H9A H 0.1587 0.4031 -0.0825 0.076 Uiso 1 1 calc R U
H9B H 0.3097 0.3725 -0.1312 0.076 Uiso 1 1 calc R U
H9C H 0.1983 0.4447 -0.1962 0.076 Uiso 1 1 calc R U
C10 C 0.2039(8) 0.6807(6) 0.0226(6) 0.0273(15) Uani 1 1 d . .
C11 C 0.2776(7) 0.8178(6) 0.1386(6) 0.0236(14) Uani 1 1 d . .
H11 H 0.3585 0.8558 0.1106 0.028 Uiso 1 1 calc R U
C12 C 0.1716(6) 0.9313(6) 0.1866(6) 0.0228(14) Uani 1 1 d . .
H12 H 0.1066 0.9390 0.1133 0.027 Uiso 1 1 calc R U
C13 C 0.0972(7) 0.8851(7) 0.2758(6) 0.0287(15) Uani 1 1 d . .
H13A H 0.0499 0.7860 0.2278 0.034 Uiso 1 1 calc R U
H13B H 0.0294 0.9523 0.3222 0.034 Uiso 1 1 calc R U
C14 C 0.2606(6) 1.0731(6) 0.2877(5) 0.0209(14) Uani 1 1 d . .
H14 H 0.3527 1.0799 0.2563 0.025 Uiso 1 1 calc R U
O5 O 0.1024(6) 1.1793(5) 0.1015(4) 0.0418(13) Uani 1 1 d G .
H5A H 0.0488 1.2320 0.0802 0.050 Uiso 1 1 d G U
H5B H 0.1430 1.1162 0.0429 0.050 Uiso 1 1 d G U
O6 O 0.0503(5) 1.4409(5) 0.3352(4) 0.0324(11) Uani 1 1 d G .
H6A H -0.0160 1.4168 0.2691 0.039 Uiso 1 1 d G U
H6B H 0.0360 1.4290 0.4029 0.039 Uiso 1 1 d G U

loop_
_atom_site_aniso_label
_atom_site_aniso_U_11
_atom_site_aniso_U_22
_atom_site_aniso_U_33
_atom_site_aniso_U_23
_atom_site_aniso_U_13
_atom_site_aniso_U_12
Pd 0.0247(3) 0.0216(3) 0.0236(3) 0.0072(2) 0.0012(2) 0.0030(2)
Sb 0.0269(3) 0.0321(3) 0.0389(3) 0.0192(2) 0.0091(2) 0.0069(2)
F1 0.041(3) 0.054(3) 0.051(3) 0.028(2) -0.010(2) -0.001(2)
F2 0.072(4) 0.065(3) 0.061(3) 0.022(2) 0.029(3) 0.022(3)
F3 0.062(3) 0.048(3) 0.102(4) 0.053(3) 0.004(3) -0.001(2)
F4 0.047(3) 0.067(3) 0.046(3) 0.022(2) 0.014(2) 0.015(2)
F5 0.043(3) 0.045(3) 0.073(3) 0.037(2) 0.006(2) 0.001(2)
F6 0.032(3) 0.075(3) 0.082(3) 0.048(3) -0.009(2) 0.008(2)
O1 0.036(3) 0.035(3) 0.053(3) 0.026(2) 0.002(2) -0.001(2)
O2 0.037(3) 0.025(2) 0.042(3) 0.015(2) -0.004(2) 0.005(2)
O3 0.040(3) 0.031(3) 0.028(3) 0.010(2) -0.012(2) 0.001(2)
O4 0.045(3) 0.021(2) 0.026(3) 0.005(2) 0.000(2) 0.006(2)
C1 0.045(5) 0.023(4) 0.022(4) -0.007(3) -0.011(3) 0.009(4)
C2 0.048(5) 0.029(4) 0.025(4) 0.004(3) 0.007(3) 0.004(4)
C3 0.065(6) 0.044(4) 0.019(4) 0.013(3) 0.002(4) 0.015(4)
C4 0.028(4) 0.029(4) 0.024(4) 0.011(3) 0.001(3) 0.007(3)
C5 0.038(4) 0.029(4) 0.030(4) 0.018(3) 0.007(3) 0.009(3)
C6 0.027(4) 0.021(3) 0.028(4) 0.010(3) 0.001(3) 0.000(3)
C7 0.030(4) 0.029(4) 0.026(4) 0.014(3) -0.001(3) 0.005(3)
C8 0.048(5) 0.028(4) 0.064(6) 0.019(4) 0.003(4) 0.011(4)
C9 0.075(6) 0.019(4) 0.040(5) 0.000(3) -0.004(4) 0.007(4)
C10 0.038(4) 0.022(3) 0.025(4) 0.013(3) 0.008(3) 0.004(3)
C11 0.027(4) 0.021(3) 0.022(3) 0.010(3) 0.001(3) 0.001(3)
C12 0.022(4) 0.023(3) 0.024(4) 0.012(3) 0.003(3) 0.001(3)
C13 0.023(4) 0.032(4) 0.033(4) 0.015(3) 0.003(3) 0.001(3)
C14 0.021(4) 0.021(3) 0.015(3) 0.003(3) 0.000(3) 0.000(3)
O5 0.062(4) 0.035(3) 0.028(3) 0.011(2) 0.009(3) 0.026(3)
O6 0.038(3) 0.026(2) 0.034(3) 0.015(2) 0.004(2) 0.005(2)

loop_
_atom_type_symbol
_atom_type_description
_atom_type_scat_dispersion_real
_atom_type_scat_dispersion_imag
_atom_type_scat_source
C C 0.0033 0.0016 'International Tables Vol C Tables 4.2.6.8 and 6.1.1.4'
H H 0.0000 0.0000 'International Tables Vol C Tables 4.2.6.8 and 6.1.1.4'
O O 0.0106 0.0060 'International Tables Vol C Tables 4.2.6.8 and 6.1.1.4'
F F 0.0171 0.0103 'International Tables Vol C Tables 4.2.6.8 and 6.1.1.4'
Pd Pd -0.9988 1.0072 'International Tables Vol C Tables 4.2.6.8 and 6.1.1.4'
Sb Sb -0.5866 1.5461 'International Tables Vol C Tables 4.2.6.8 and 6.1.1.4'

loop_
_geom_angle_atom_site_label_1
_geom_angle_atom_site_label_2
_geom_angle_atom_site_label_3
_geom_angle
C14 Pd C2 84.3(2)
C14 Pd C1 88.2(2)
C2 Pd C1 37.2(3)
C14 Pd O5 94.45(19)
C2 Pd O5 172.1(3)
C1 Pd O5 150.6(3)
C14 Pd O6 179.9(2)
C2 Pd O6 95.7(2)
C1 Pd O6 91.7(2)
O5 Pd O6 85.57(16)
F4 Sb F2 178.3(2)
F4 Sb F3 90.4(2)
F2 Sb F3 91.1(2)
F4 Sb F1 90.20(18)
F2 Sb F1 90.5(2)
F3 Sb F1 91.62(18)
F4 Sb F6 90.19(19)
F2 Sb F6 89.0(2)
F3 Sb F6 90.86(19)
F1 Sb F6 177.48(19)
F4 Sb F5 89.74(19)
F2 Sb F5 88.76(19)
F3 Sb F5 179.9(2)
F1 Sb F5 88.45(17)
F6 Sb F5 89.06(18)
C7 O2 C8 117.2(5)
C10 O4 C9 115.2(5)
C2 C1 Pd 71.3(4)
C1 C2 C3 121.7(7)
C1 C2 Pd 71.5(4)
C3 C2 Pd 107.9(4)
C2 C3 C4 112.2(6)
C3 C4 C5 112.5(6)
C3 C4 C14 111.3(5)
C5 C4 C14 101.6(5)
C4 C5 C13 101.5(5)
C4 C5 C6 108.1(5)
C13 C5 C6 102.4(5)
C7 C6 C5 111.5(5)
C7 C6 C11 113.9(5)
C5 C6 C11 103.6(5)
O1 C7 O2 122.9(6)
O1 C7 C6 124.0(6)
O2 C7 C6 112.9(6)
O3 C10 O4 122.8(6)
O3 C10 C11 127.8(6)
O4 C10 C11 109.3(5)
C10 C11 C12 110.4(5)
C10 C11 C6 114.8(5)
C12 C11 C6 101.4(5)
C13 C12 C11 101.8(5)
C13 C12 C14 103.1(5)
C11 C12 C14 106.4(5)
C12 C13 C5 94.0(5)
C12 C14 C4 103.7(5)
C12 C14 Pd 112.8(4)
C4 C14 Pd 113.3(4)

loop_
_geom_bond_atom_site_label_1
_geom_bond_atom_site_label_2
_geom_bond_distance
Pd C14 2.004(6)
Pd C2 2.109(6)
Pd C1 2.110(6)
Pd O5 2.125(4)
Pd O6 2.236(4)
Sb F4 1.844(4)
Sb F2 1.858(4)
Sb F3 1.861(4)
Sb F1 1.862(4)
Sb F6 1.871(4)
Sb F5 1.878(4)
O1 C7 1.229(7)
O2 C7 1.320(7)
O2 C8 1.436(7)
O3 C10 1.193(7)
O4 C10 1.348(7)
O4 C9 1.455(7)
C1 C2 1.346(10)
C2 C3 1.510(9)
C3 C4 1.515(8)
C4 C5 1.529(8)
C4 C14 1.555(8)
C5 C13 1.540(8)
C5 C6 1.549(8)
C6 C7 1.508(8)
C6 C11 1.564(8)
C10 C11 1.520(8)
C11 C12 1.542(8)
C12 C13 1.525(8)
C12 C14 1.549(7)

loop_
_geom_hbond_atom_site_label_D
_geom_hbond_atom_site_label_H
_geom_hbond_atom_site_label_A
_geom_hbond_distance_DH
_geom_hbond_distance_HA
_geom_hbond_distance_DA
_geom_hbond_angle_DHA
_geom_hbond_site_symmetry_A
O5 H5A O3 0.85 1.90 2.749(6) 175.3 2_575
O5 H5B F2 0.85 1.92 2.765(6) 174.6 1_554
O6 H6A F5 0.85 2.24 2.826(6) 126.4 2_576
O6 H6A O3 0.85 2.41 3.161(6) 148.2 2_575

loop_
_geom_torsion_atom_site_label_1
_geom_torsion_atom_site_label_2
_geom_torsion_atom_site_label_3
_geom_torsion_atom_site_label_4
_geom_torsion
Pd C1 C2 C3 100.0(6)
C1 C2 C3 C4 -42.6(9)
Pd C2 C3 C4 36.2(7)
C2 C3 C4 C5 -144.9(6)
C2 C3 C4 C14 -31.5(8)
C3 C4 C5 C13 77.2(6)
C14 C4 C5 C13 -41.9(6)
C3 C4 C5 C6 -175.5(5)
C14 C4 C5 C6 65.4(6)
C4 C5 C6 C7 160.3(5)
C13 C5 C6 C7 -93.0(6)
C4 C5 C6 C11 -76.8(6)
C13 C5 C6 C11 29.9(6)
C8 O2 C7 O1 3.1(9)
C8 O2 C7 C6 -173.7(5)
C5 C6 C7 O1 46.5(8)
C11 C6 C7 O1 -70.4(8)
C5 C6 C7 O2 -136.7(5)
C11 C6 C7 O2 106.4(6)
C9 O4 C10 O3 -5.4(9)
C9 O4 C10 C11 174.6(5)
O3 C10 C11 C12 4.1(9)
O4 C10 C11 C12 -175.9(5)
O3 C10 C11 C6 118.0(7)
O4 C10 C11 C6 -62.0(7)
C7 C6 C11 C10 8.5(8)
C5 C6 C11 C10 -112.9(6)
C7 C6 C11 C12 127.5(6)
C5 C6 C11 C12 6.2(6)
C10 C11 C12 C13 81.4(6)
C6 C11 C12 C13 -40.7(5)
C10 C11 C12 C14 -171.0(5)
C6 C11 C12 C14 66.9(5)
C11 C12 C13 C5 58.2(5)
C14 C12 C13 C5 -52.0(5)
C4 C5 C13 C12 58.2(5)
C6 C5 C13 C12 -53.5(5)
C13 C12 C14 C4 28.0(6)
C11 C12 C14 C4 -78.7(5)
C13 C12 C14 Pd -95.0(5)
C11 C12 C14 Pd 158.3(4)
C3 C4 C14 C12 -111.5(6)
C5 C4 C14 C12 8.5(6)
C3 C4 C14 Pd 11.1(7)
C5 C4 C14 Pd 131.1(4)
